data_7053100
loop_
_publ_author_name
'Tian, Hui'
'Zhu, Yan-Yu'
'Sun, Zhen-Gang'
'Tong, Fei'
'Zhu, Jiang'
'Chu, Wei'
'Sun, Shou-Hui'
'Zheng, Ming-Jing'

_publ_section_title
;
 Mixed-solvothermal synthesis, structures, luminescent and surface
 photovoltage properties of four new transition metal diphosphonates with
 a 3D supramolecular structure
;
_journal_issue 1
_journal_name_full 'New Journal of Chemistry'
_journal_page_first 212
_journal_paper_doi 10.1039/c2nj40737j
_journal_volume 37
_journal_year 2013
_chemical_formula_sum 'C15 H58 N4 Ni O24 P6'
_chemical_formula_weight 923.18
_chemical_name_systematic
;
?
;
_space_group_IT_number 167
_symmetry_cell_setting rhombohedral
_symmetry_space_group_name_Hall '-R 3 2"c'
_symmetry_space_group_name_H-M 'R -3 c :H'
_atom_sites_solution_hydrogens geom
_atom_sites_solution_primary direct
_atom_sites_solution_secondary difmap
_audit_creation_method SHELXL-97
_cell_angle_alpha 90.00
_cell_angle_beta 90.00
_cell_angle_gamma 120.00
_cell_formula_units_Z 12
_cell_length_a 16.6093(7)
_cell_length_b 16.6093(7)
_cell_length_c 51.213(4)
_cell_measurement_reflns_used 5264
_cell_measurement_temperature 293(2)
_cell_measurement_theta_max 26.40
_cell_measurement_theta_min 2.39
_cell_volume 12235.3(12)
_computing_cell_refinement 'Bruker SMART'
_computing_data_collection 'Bruker SMART'
_computing_data_reduction 'Bruker SHELXTL'
_computing_molecular_graphics 'Bruker SHELXTL'
_computing_publication_material 'Bruker SHELXTL'
_computing_structure_refinement 'SHELXL-97 (Sheldrick, 1997)'
_computing_structure_solution 'SHELXS-97 (Sheldrick, 1990)'
_diffrn_ambient_temperature 293(2)
_diffrn_measured_fraction_theta_full 1.000
_diffrn_measured_fraction_theta_max 1.000
_diffrn_measurement_device_type 'Smart Apex II CCD'
_diffrn_measurement_method 'omega scans'
_diffrn_radiation_monochromator graphite
_diffrn_radiation_source 'fine-focus sealed tube'
_diffrn_radiation_type MoK\a
_diffrn_radiation_wavelength 0.71073
_diffrn_reflns_av_R_equivalents 0.0405
_diffrn_reflns_av_sigmaI/netI 0.0231
_diffrn_reflns_limit_h_max 10
_diffrn_reflns_limit_h_min -20
_diffrn_reflns_limit_k_max 20
_diffrn_reflns_limit_k_min -20
_diffrn_reflns_limit_l_max 64
_diffrn_reflns_limit_l_min -62
_diffrn_reflns_number 21856
_diffrn_reflns_theta_full 26.48
_diffrn_reflns_theta_max 26.48
_diffrn_reflns_theta_min 2.13
_diffrn_standards_decay_% 0
_diffrn_standards_interval_count 0
_diffrn_standards_interval_time 0
_diffrn_standards_number 0
_exptl_absorpt_coefficient_mu 0.794
_exptl_absorpt_correction_T_max 0.7620
_exptl_absorpt_correction_T_min 0.7179
_exptl_absorpt_correction_type empirical
_exptl_absorpt_process_details sadabs
_exptl_crystal_colour green
_exptl_crystal_density_diffrn 1.503
_exptl_crystal_density_method 'not measured'
_exptl_crystal_description block
_exptl_crystal_F_000 5832
_exptl_crystal_size_max 0.45
_exptl_crystal_size_mid 0.43
_exptl_crystal_size_min 0.36
_refine_diff_density_max 1.739
_refine_diff_density_min -0.682
_refine_diff_density_rms 0.090
_refine_ls_extinction_method none
_refine_ls_goodness_of_fit_ref 1.048
_refine_ls_hydrogen_treatment constr
_refine_ls_matrix_type full
_refine_ls_number_parameters 151
_refine_ls_number_reflns 2832
_refine_ls_number_restraints 13
_refine_ls_restrained_S_all 1.123
_refine_ls_R_factor_all 0.0654
_refine_ls_R_factor_gt 0.0499
_refine_ls_shift/su_max 0.007
_refine_ls_shift/su_mean 0.000
_refine_ls_structure_factor_coef Fsqd
_refine_ls_weighting_details 'calc w=1/[\s^2^(Fo^2^)+(0.0905P)^2^+70.6740P] where P=(Fo^2^+2Fc^2^)/3'
_refine_ls_weighting_scheme calc
_refine_ls_wR_factor_gt 0.1496
_refine_ls_wR_factor_ref 0.1666
_reflns_number_gt 2190
_reflns_number_total 2832
_reflns_threshold_expression >2sigma(I)
_cod_data_source_file c2nj40737j.txt
_cod_data_source_block 0924f
_cod_depositor_comments
;
The following automatic conversions were performed:

'_symmetry_cell_setting' value 'Rhombohedral' changed to
'rhombohedral' according to
/home/saulius/struct/CIF-dictionaries/cif_core.dic dictionary named
'cif_core.dic' version 2.4.2 from 2011-04-26.

Automatic conversion script
Id: cif_fix_values 1891 2012-01-12 08:04:46Z andrius 
;
_cod_original_cell_volume 12235.4(12)
_cod_original_sg_symbol_H-M 'R-3c '
_cod_database_code 7053100

loop_
_symmetry_equiv_pos_as_xyz
'x, y, z'
'-y, x-y, z'
'-x+y, -x, z'
'y, x, -z+1/2'
'x-y, -y, -z+1/2'
'-x, -x+y, -z+1/2'
'x+2/3, y+1/3, z+1/3'
'-y+2/3, x-y+1/3, z+1/3'
'-x+y+2/3, -x+1/3, z+1/3'
'y+2/3, x+1/3, -z+5/6'
'x-y+2/3, -y+1/3, -z+5/6'
'-x+2/3, -x+y+1/3, -z+5/6'
'x+1/3, y+2/3, z+2/3'
'-y+1/3, x-y+2/3, z+2/3'
'-x+y+1/3, -x+2/3, z+2/3'
'y+1/3, x+2/3, -z+7/6'
'x-y+1/3, -y+2/3, -z+7/6'
'-x+1/3, -x+y+2/3, -z+7/6'
'-x, -y, -z'
'y, -x+y, -z'
'x-y, x, -z'
'-y, -x, z-1/2'
'-x+y, y, z-1/2'
'x, x-y, z-1/2'
'-x+2/3, -y+1/3, -z+1/3'
'y+2/3, -x+y+1/3, -z+1/3'
'x-y+2/3, x+1/3, -z+1/3'
'-y+2/3, -x+1/3, z-1/6'
'-x+y+2/3, y+1/3, z-1/6'
'x+2/3, x-y+1/3, z-1/6'
'-x+1/3, -y+2/3, -z+2/3'
'y+1/3, -x+y+2/3, -z+2/3'
'x-y+1/3, x+2/3, -z+2/3'
'-y+1/3, -x+2/3, z+1/6'
'-x+y+1/3, y+2/3, z+1/6'
'x+1/3, x-y+2/3, z+1/6'

loop_
_atom_site_label
_atom_site_type_symbol
_atom_site_fract_x
_atom_site_fract_y
_atom_site_fract_z
_atom_site_U_iso_or_equiv
_atom_site_adp_type
_atom_site_occupancy
_atom_site_symmetry_multiplicity
_atom_site_calc_flag
_atom_site_refinement_flags
Ni1 Ni 0.3333 0.6667 0.046036(16) 0.0254(2) Uani 1 3 d S
P1 P 0.44478(7) 0.55991(7) 0.02606(2) 0.0356(3) Uani 1 1 d .
P2 P 0.52578(7) 0.68874(7) 0.07271(2) 0.0336(3) Uani 1 1 d .
O1 O 0.3755(2) 0.5925(2) 0.02348(6) 0.0406(7) Uani 1 1 d .
O2 O 0.3926(2) 0.4530(2) 0.02007(7) 0.0491(8) Uani 1 1 d .
H2A H 0.4243 0.4412 0.0103 0.074 Uiso 1 1 calc R
O3 O 0.5308(2) 0.6100(2) 0.00901(6) 0.0466(8) Uani 1 1 d .
O4 O 0.3985(2) 0.5081(2) 0.07528(6) 0.0428(7) Uani 1 1 d .
H4D H 0.4122 0.4820 0.0866 0.064 Uiso 1 1 calc R
O5 O 0.6046(2) 0.7542(2) 0.05371(6) 0.0425(7) Uani 1 1 d .
H5D H 0.6549 0.7640 0.0594 0.064 Uiso 1 1 calc R
O6 O 0.5624(2) 0.6940(2) 0.10008(6) 0.0457(8) Uani 1 1 d .
O7 O 0.44680(19) 0.70902(19) 0.07115(5) 0.0348(6) Uani 1 1 d .
C1 C 0.4800(3) 0.5694(3) 0.06056(9) 0.0372(9) Uani 1 1 d .
C2 C 0.5506(3) 0.5371(4) 0.06427(12) 0.0576(13) Uani 1 1 d .
H2B H 0.5253 0.4749 0.0577 0.086 Uiso 1 1 calc R
H2C H 0.5645 0.5383 0.0825 0.086 Uiso 1 1 calc R
H2D H 0.6066 0.5779 0.0549 0.086 Uiso 1 1 calc R
C3 C 0.5135(7) 0.7625(6) -0.02760(16) 0.100(3) Uani 1 1 d .
H3A H 0.4508 0.7149 -0.0241 0.149 Uiso 1 1 d R
H3B H 0.5397 0.7409 -0.0406 0.149 Uiso 1 1 d R
H3C H 0.5138 0.8171 -0.0338 0.149 Uiso 1 1 d R
C4 C 0.6654(6) 0.8584(6) -0.0068(2) 0.124(4) Uani 1 1 d .
H4A H 0.6973 0.8707 0.0096 0.186 Uiso 1 1 d R
H4B H 0.6674 0.9138 -0.0129 0.186 Uiso 1 1 d R
H4C H 0.6950 0.8385 -0.0192 0.186 Uiso 1 1 d R
C5 C 0.4260(8) 0.7575(7) 0.13141(18) 0.155(4) Uani 1 1 d DU
H5A H 0.4803 0.7559 0.1258 0.232 Uiso 1 1 d R
H5B H 0.4252 0.7601 0.1501 0.232 Uiso 1 1 d R
H5C H 0.4270 0.8113 0.1243 0.232 Uiso 1 1 d R
N1 N 0.5697(4) 0.7859(3) -0.00361(11) 0.0710(15) Uani 1 1 d .
H1B H 0.5684 0.7342 0.0022 0.085 Uiso 1 1 d R
H1A H 0.5438 0.8052 0.0084 0.085 Uiso 1 1 d R
N2 N 0.3333 0.6667 0.12154(19) 0.103(4) Uani 1 3 d SD
H2F H 0.3333 0.6667 0.1040 0.124 Uiso 1 3 d SR
O1W O 0.3627(5) 0.3874(5) 0.11785(14) 0.152(3) Uani 1 1 d U
H1WA H 0.3162 0.3336 0.1155 0.229 Uiso 1 1 d R
H1WB H 0.4123 0.3867 0.1144 0.229 Uiso 1 1 d R

loop_
_atom_site_aniso_label
_atom_site_aniso_U_11
_atom_site_aniso_U_22
_atom_site_aniso_U_33
_atom_site_aniso_U_23
_atom_site_aniso_U_13
_atom_site_aniso_U_12
Ni1 0.0224(3) 0.0224(3) 0.0313(4) 0.000 0.000 0.01121(15)
P1 0.0313(5) 0.0277(5) 0.0487(6) -0.0029(4) 0.0079(4) 0.0155(4)
P2 0.0247(5) 0.0304(5) 0.0444(6) 0.0023(4) -0.0044(4) 0.0127(4)
O1 0.0448(17) 0.0464(17) 0.0398(16) -0.0091(13) -0.0018(13) 0.0297(15)
O2 0.0387(17) 0.0291(15) 0.074(2) -0.0079(14) 0.0190(15) 0.0126(13)
O3 0.0446(18) 0.0322(16) 0.0599(19) -0.0012(13) 0.0202(15) 0.0170(14)
O4 0.0361(16) 0.0374(16) 0.0567(18) 0.0180(14) 0.0082(14) 0.0199(13)
O5 0.0291(14) 0.0406(17) 0.0510(17) 0.0075(13) -0.0017(12) 0.0123(13)
O6 0.0341(16) 0.0480(18) 0.0470(17) 0.0062(14) -0.0075(13) 0.0146(14)
O7 0.0291(14) 0.0319(14) 0.0455(16) -0.0061(12) -0.0070(12) 0.0167(12)
C1 0.0272(19) 0.032(2) 0.055(2) 0.0070(18) 0.0040(18) 0.0164(17)
C2 0.042(3) 0.052(3) 0.091(4) 0.009(3) 0.003(3) 0.032(2)
C3 0.134(8) 0.103(6) 0.081(5) 0.026(4) 0.032(5) 0.074(6)
C4 0.090(6) 0.082(5) 0.177(10) 0.017(6) 0.056(6) 0.025(5)
C5 0.206(9) 0.130(7) 0.088(5) -0.014(5) 0.037(6) 0.054(6)
N1 0.081(4) 0.059(3) 0.085(4) 0.021(3) 0.036(3) 0.044(3)
N2 0.132(7) 0.132(7) 0.045(5) 0.000 0.000 0.066(3)
O1W 0.135(5) 0.107(5) 0.163(5) 0.052(4) -0.036(4) 0.022(4)

loop_
_atom_type_symbol
_atom_type_description
_atom_type_scat_dispersion_real
_atom_type_scat_dispersion_imag
_atom_type_scat_source
C C 0.0033 0.0016 'International Tables Vol C Tables 4.2.6.8 and 6.1.1.4'
H H 0.0000 0.0000 'International Tables Vol C Tables 4.2.6.8 and 6.1.1.4'
N N 0.0061 0.0033 'International Tables Vol C Tables 4.2.6.8 and 6.1.1.4'
O O 0.0106 0.0060 'International Tables Vol C Tables 4.2.6.8 and 6.1.1.4'
P P 0.1023 0.0942 'International Tables Vol C Tables 4.2.6.8 and 6.1.1.4'
Ni Ni 0.3393 1.1124 'International Tables Vol C Tables 4.2.6.8 and 6.1.1.4'

loop_
_geom_angle_atom_site_label_1
_geom_angle_atom_site_label_2
_geom_angle_atom_site_label_3
_geom_angle
_geom_angle_site_symmetry_1
_geom_angle_site_symmetry_3
O1 Ni1 O1 91.37(12) 3_565 2_665
O1 Ni1 O1 91.37(12) 3_565 .
O1 Ni1 O1 91.37(12) 2_665 .
O1 Ni1 O7 90.80(12) 3_565 2_665
O1 Ni1 O7 91.56(11) 2_665 2_665
O1 Ni1 O7 176.31(12) . 2_665
O1 Ni1 O7 91.56(11) 3_565 3_565
O1 Ni1 O7 176.31(12) 2_665 3_565
O1 Ni1 O7 90.80(12) . 3_565
O7 Ni1 O7 86.16(12) 2_665 3_565
O1 Ni1 O7 176.31(12) 3_565 .
O1 Ni1 O7 90.80(12) 2_665 .
O1 Ni1 O7 91.56(11) . .
O7 Ni1 O7 86.16(12) 2_665 .
O7 Ni1 O7 86.16(12) 3_565 .
O1 P1 O3 115.60(19) . .
O1 P1 O2 107.53(18) . .
O3 P1 O2 110.10(17) . .
O1 P1 C1 108.74(18) . .
O3 P1 C1 109.43(19) . .
O2 P1 C1 104.9(2) . .
O6 P2 O7 113.91(18) . .
O6 P2 O5 111.44(17) . .
O7 P2 O5 109.44(17) . .
O6 P2 C1 108.22(19) . .
O7 P2 C1 106.58(17) . .
O5 P2 C1 106.90(19) . .
P1 O1 Ni1 136.07(19) . .
P1 O2 H2A 109.5 . .
C1 O4 H4D 109.5 . .
P2 O5 H5D 109.5 . .
P2 O7 Ni1 133.98(17) . .
O4 C1 C2 107.7(3) . .
O4 C1 P2 108.8(3) . .
C2 C1 P2 111.1(3) . .
O4 C1 P1 107.2(3) . .
C2 C1 P1 110.9(3) . .
P2 C1 P1 111.0(2) . .
C1 C2 H2B 109.5 . .
C1 C2 H2C 109.5 . .
H2B C2 H2C 109.5 . .
C1 C2 H2D 109.5 . .
H2B C2 H2D 109.5 . .
H2C C2 H2D 109.5 . .
N1 C3 H3A 110.0 . .
N1 C3 H3B 109.4 . .
H3A C3 H3B 109.5 . .
N1 C3 H3C 109.0 . .
H3A C3 H3C 109.5 . .
H3B C3 H3C 109.5 . .
N1 C4 H4A 109.9 . .
N1 C4 H4B 109.4 . .
H4A C4 H4B 109.4 . .
N1 C4 H4C 109.1 . .
H4A C4 H4C 109.4 . .
H4B C4 H4C 109.5 . .
N2 C5 H5A 110.7 . .
N2 C5 H5B 109.2 . .
H5A C5 H5B 109.5 . .
N2 C5 H5C 108.5 . .
H5A C5 H5C 109.5 . .
H5B C5 H5C 109.4 . .
C4 N1 C3 114.4(6) . .
C4 N1 H1B 108.9 . .
C3 N1 H1B 108.4 . .
C4 N1 H1A 107.7 . .
C3 N1 H1A 108.3 . .
H1B N1 H1A 109.1 . .
C5 N2 C5 110.6(5) 2_665 .
C5 N2 C5 110.6(5) 2_665 3_565
C5 N2 C5 110.6(5) . 3_565
C5 N2 H2F 108.3 2_665 .
C5 N2 H2F 108.3 . .
C5 N2 H2F 108.3 3_565 .
H1WA O1W H1WB 109.5 . .

loop_
_geom_bond_atom_site_label_1
_geom_bond_atom_site_label_2
_geom_bond_distance
_geom_bond_site_symmetry_2
Ni1 O1 2.051(3) 3_565
Ni1 O1 2.051(3) 2_665
Ni1 O1 2.051(3) .
Ni1 O7 2.092(3) 2_665
Ni1 O7 2.092(3) 3_565
Ni1 O7 2.092(3) .
P1 O1 1.502(3) .
P1 O3 1.519(3) .
P1 O2 1.568(3) .
P1 C1 1.843(5) .
P2 O6 1.513(3) .
P2 O7 1.511(3) .
P2 O5 1.556(3) .
P2 C1 1.841(4) .
O2 H2A 0.8200 .
O4 C1 1.435(5) .
O4 H4D 0.8200 .
O5 H5D 0.8200 .
C1 C2 1.525(6) .
C2 H2B 0.9600 .
C2 H2C 0.9600 .
C2 H2D 0.9600 .
C3 N1 1.473(10) .
C3 H3A 0.9584 .
C3 H3B 0.9580 .
C3 H3C 0.9585 .
C4 N1 1.446(9) .
C4 H4A 0.9573 .
C4 H4B 0.9583 .
C4 H4C 0.9576 .
C5 N2 1.606(8) .
C5 H5A 0.9587 .
C5 H5B 0.9565 .
C5 H5C 0.9583 .
N1 H1B 0.8985 .
N1 H1A 0.8974 .
N2 C5 1.606(8) 2_665
N2 C5 1.606(8) 3_565
N2 H2F 0.8967 .
O1W H1WA 0.8486 .
O1W H1WB 0.8486 .
